data_1527684
loop_
_publ_author_name
'Krebs, B.'
'Kindler, E.'

_publ_section_title
;
 Struktur und Bindungsverhaeltnisse des Re O3 S(-)-ions: Die
 Kristallstruktur von Rubidium-monothioperrhenat
;
_journal_name_full 'Zeitschrift fuer Anorganische und Allgemeine Chemie'
_journal_page_first 293
_journal_page_last 307
_journal_volume 368
_journal_year 1969
_chemical_formula_sum 'O3 Rb Re S'
_chemical_name_systematic 'Rb Re O3 S'
_space_group_IT_number 14
_symmetry_space_group_name_Hall '-P 2ybc'
_symmetry_space_group_name_H-M 'P 1 21/c 1'
_cell_angle_alpha 90
_cell_angle_beta 116.9
_cell_angle_gamma 90
_cell_formula_units_Z 4
_cell_length_a 9.088
_cell_length_b 7.868
_cell_length_c 8.153
_cell_volume 519.896
_citation_journal_id_ASTM ZAACAB
_cod_data_source_file Krebs_ZAACAB_1969_1231.cif
_cod_data_source_block O3Rb1Re1S1
_cod_original_cell_volume 519.8959
_cod_original_formula_sum 'O3 Rb1 Re1 S1'
_cod_database_code 1527684

loop_
_symmetry_equiv_pos_as_xyz
x,y,z
-x,y+1/2,-z+1/2
-x,-y,-z
x,-y-1/2,z-1/2

loop_
_atom_site_label
_atom_site_type_symbol
_atom_site_fract_x
_atom_site_fract_y
_atom_site_fract_z
_atom_site_occupancy
_atom_site_U_iso_or_equiv
O3 O-2 0.0664 0.2741 0.1453 1 0.0
Rb1 Rb+1 0.1981 0.6338 0.22 1 0.0
O2 O-2 0.2029 0.0007 0.3903 1 0.0
S1 S-2 0.4541 0.2617 0.3465 1 0.0
O1 O-2 0.2134 -0.0078 0.0582 1 0.0
Re1 Re+7 0.2253 0.1298 0.229 1 0.0
